data_7209792
loop_
_publ_author_name
'Li, Bo'
'Huang, Ren-Wu'
'Zang, Shuang-Quan'
'Mak, Thomas C. W.'

_publ_section_title
;
 Assembly of silver(i)--organic frameworks from flexible supramolecular
 synthons with pendant ethynide arm attached to biphenyl and
 phenoxybenzene skeletons
;
_journal_issue 20
_journal_name_full CrystEngComm
_journal_page_first 4087
_journal_paper_doi 10.1039/c3ce40230d
_journal_volume 15
_journal_year 2013
_chemical_formula_sum 'C60 H44 Ag6 N2 O10'
_chemical_formula_weight 1600.19
_chemical_name_systematic
;
?
;
_space_group_IT_number 2
_symmetry_cell_setting triclinic
_symmetry_space_group_name_Hall '-P 1'
_symmetry_space_group_name_H-M 'P -1'
_atom_sites_solution_hydrogens geom
_atom_sites_solution_primary direct
_atom_sites_solution_secondary difmap
_audit_creation_method SHELXL-97
_cell_angle_alpha 94.781(2)
_cell_angle_beta 92.459(2)
_cell_angle_gamma 90.367(2)
_cell_formula_units_Z 2
_cell_length_a 7.6485(2)
_cell_length_b 11.1943(3)
_cell_length_c 30.1822(7)
_cell_measurement_reflns_used 5000
_cell_measurement_temperature 296(2)
_cell_measurement_theta_max 29.2541
_cell_measurement_theta_min 3.0370
_cell_volume 2572.70(11)
_computing_structure_refinement 'SHELXL-97 (Sheldrick, 1997)'
_computing_structure_solution 'SHELXS-97 (Sheldrick, 1990)'
_diffrn_ambient_temperature 296(2)
_diffrn_measured_fraction_theta_full 0.998
_diffrn_measured_fraction_theta_max 0.998
_diffrn_radiation_monochromator graphite
_diffrn_radiation_source 'fine-focus sealed tube'
_diffrn_radiation_type MoK\a
_diffrn_radiation_wavelength 0.71073
_diffrn_reflns_av_R_equivalents 0.0309
_diffrn_reflns_av_sigmaI/netI 0.0539
_diffrn_reflns_limit_h_max 9
_diffrn_reflns_limit_h_min -9
_diffrn_reflns_limit_k_max 13
_diffrn_reflns_limit_k_min -13
_diffrn_reflns_limit_l_max 35
_diffrn_reflns_limit_l_min -35
_diffrn_reflns_number 17096
_diffrn_reflns_theta_full 25.00
_diffrn_reflns_theta_max 25.00
_diffrn_reflns_theta_min 3.04
_exptl_absorpt_coefficient_mu 2.304
_exptl_absorpt_correction_T_max 0.6686
_exptl_absorpt_correction_T_min 0.6433
_exptl_absorpt_correction_type multi-scan
_exptl_absorpt_process_details SADABS(2009)
_exptl_crystal_density_diffrn 2.066
_exptl_crystal_density_method 'not measured'
_exptl_crystal_F_000 1560
_exptl_crystal_size_max 0.21
_exptl_crystal_size_mid 0.20
_exptl_crystal_size_min 0.19
_refine_diff_density_max 2.191
_refine_diff_density_min -1.142
_refine_diff_density_rms 0.138
_refine_ls_extinction_method none
_refine_ls_goodness_of_fit_ref 1.024
_refine_ls_hydrogen_treatment constr
_refine_ls_matrix_type full
_refine_ls_number_parameters 716
_refine_ls_number_reflns 9016
_refine_ls_number_restraints 57
_refine_ls_restrained_S_all 1.073
_refine_ls_R_factor_all 0.0709
_refine_ls_R_factor_gt 0.0542
_refine_ls_shift/su_max 0.010
_refine_ls_shift/su_mean 0.000
_refine_ls_structure_factor_coef Fsqd
_refine_ls_weighting_details 'calc w=1/[\s^2^(Fo^2^)+(0.0511P)^2^+10.0785P] where P=(Fo^2^+2Fc^2^)/3'
_refine_ls_weighting_scheme calc
_refine_ls_wR_factor_gt 0.1253
_refine_ls_wR_factor_ref 0.1351
_reflns_number_gt 7145
_reflns_number_total 9016
_reflns_threshold_expression >2sigma(I)
_cod_data_source_file c3ce40230d.txt
_cod_data_source_block 3
_cod_database_code 7209792

loop_
_symmetry_equiv_pos_as_xyz
'x, y, z'
'-x, -y, -z'

loop_
_atom_site_label
_atom_site_type_symbol
_atom_site_fract_x
_atom_site_fract_y
_atom_site_fract_z
_atom_site_U_iso_or_equiv
_atom_site_adp_type
_atom_site_occupancy
_atom_site_symmetry_multiplicity
_atom_site_calc_flag
_atom_site_refinement_flags
_atom_site_disorder_assembly
_atom_site_disorder_group
Ag1 Ag 0.31524(7) 0.75190(5) 0.028808(17) 0.03382(15) Uani 1 1 d . . .
Ag2 Ag 0.26800(11) 0.48801(6) -0.02775(3) 0.0729(3) Uani 1 1 d . . .
Ag3 Ag -0.04400(8) 0.78284(8) 0.06231(3) 0.0752(3) Uani 1 1 d . . .
Ag4 Ag 0.29062(12) 1.01068(7) 0.06948(4) 0.0891(3) Uani 1 1 d . . .
Ag5 Ag 0.30934(7) 1.24891(5) 0.016381(17) 0.03589(16) Uani 1 1 d . . .
Ag6 Ag -0.05588(8) 1.25111(8) 0.04806(3) 0.0675(2) Uani 1 1 d U . .
O1 O 0.2753(6) 0.5859(5) -0.14860(15) 0.0408(12) Uani 1 1 d . A .
O2 O 0.3102(8) 1.1679(5) -0.15568(17) 0.0491(14) Uani 1 1 d . A .
O3 O 0.2182(7) 1.1613(5) 0.18660(16) 0.0459(13) Uani 1 1 d . A .
O4 O 0.2075(7) 0.7372(5) 0.19517(16) 0.0460(13) Uani 1 1 d . . .
O5 O 0.1175(13) 0.5067(9) 0.1102(4) 0.120(3) Uani 1 1 d U . .
O6 O 0.0758(11) 0.5023(8) 0.0427(3) 0.100(3) Uani 1 1 d U . .
O7 O 0.3302(8) 0.5221(6) 0.0675(3) 0.076(2) Uani 1 1 d U . .
N1 N 0.1826(11) 0.5122(6) 0.0773(4) 0.070(2) Uani 1 1 d U . .
C1 C 0.3327(8) 0.6853(6) -0.0376(2) 0.0288(15) Uani 1 1 d . . .
C2 C 0.3610(8) 0.6648(6) -0.0766(2) 0.0293(15) Uani 1 1 d . . .
C3 C 0.4121(9) 0.6496(7) -0.1233(2) 0.0384(17) Uani 1 1 d . . .
H3A H 0.4301 0.7272 -0.1345 0.046 Uiso 1 1 calc R A .
H3B H 0.5203 0.6052 -0.1254 0.046 Uiso 1 1 calc R . .
C4 C 0.2918(9) 0.5738(6) -0.1937(2) 0.0314(15) Uani 1 1 d . . .
C5 C 0.1614(8) 0.5059(6) -0.2177(2) 0.0313(15) Uani 1 1 d . A .
H5 H 0.0726 0.4710 -0.2030 0.038 Uiso 1 1 calc R . .
C6 C 0.4219(9) 0.6247(7) -0.2166(2) 0.0391(18) Uani 1 1 d . A .
H6 H 0.5102 0.6703 -0.2010 0.047 Uiso 1 1 calc R . .
C7 C 0.4214(9) 0.6081(7) -0.2624(2) 0.0378(17) Uani 1 1 d . . .
H7 H 0.5113 0.6421 -0.2771 0.045 Uiso 1 1 calc R A .
C8 C 0.2919(8) 0.5426(6) -0.2872(2) 0.0284(14) Uani 1 1 d . A .
C9 C 0.1640(9) 0.4905(6) -0.2635(2) 0.0329(16) Uani 1 1 d . . .
H9 H 0.0771 0.4437 -0.2791 0.040 Uiso 1 1 calc R A .
C10 C 0.2865(8) 0.5317(6) -0.3366(2) 0.0299(15) Uani 1 1 d . . .
C11 C 0.2044(9) 0.4355(7) -0.3616(2) 0.0397(18) Uani 1 1 d . A .
H11 H 0.1530 0.3748 -0.3471 0.048 Uiso 1 1 calc R . .
C12 C 0.1985(10) 0.4291(7) -0.4074(2) 0.0443(19) Uani 1 1 d . . .
H12 H 0.1436 0.3638 -0.4234 0.053 Uiso 1 1 calc R A .
C13 C 0.2714(10) 0.5167(7) -0.4296(3) 0.0438(19) Uani 1 1 d . A .
H13 H 0.2654 0.5116 -0.4606 0.053 Uiso 1 1 calc R . .
C14 C 0.3536(10) 0.6123(7) -0.4059(3) 0.0437(19) Uani 1 1 d . . .
H14 H 0.4048 0.6723 -0.4207 0.052 Uiso 1 1 calc R A .
C15 C 0.3598(10) 0.6192(7) -0.3602(3) 0.0406(18) Uani 1 1 d . A .
H15 H 0.4152 0.6848 -0.3445 0.049 Uiso 1 1 calc R . .
C16 C 0.3204(9) 1.2930(6) -0.04990(19) 0.0328(16) Uani 1 1 d D . .
C17 C 0.3318(9) 1.2915(6) -0.0900(2) 0.0337(16) Uani 1 1 d D . .
C18 C 0.3625(10) 1.2862(7) -0.1378(2) 0.0391(17) Uani 1 1 d . . .
H18A H 0.2937 1.3462 -0.1518 0.047 Uiso 1 1 calc R A .
H18B H 0.4852 1.3004 -0.1426 0.047 Uiso 1 1 calc R . .
C19 C 0.3117(9) 1.1453(6) -0.2013(2) 0.0365(17) Uani 1 1 d . . .
C20 C 0.2589(10) 1.0301(7) -0.2177(3) 0.0438(19) Uani 1 1 d . A .
H20 H 0.2290 0.9739 -0.1982 0.053 Uiso 1 1 calc R . .
C21 C 0.2512(10) 0.9998(7) -0.2631(2) 0.0403(18) Uani 1 1 d . . .
H21 H 0.2155 0.9227 -0.2737 0.048 Uiso 1 1 calc R A .
C22 C 0.2950(8) 1.0808(6) -0.2932(2) 0.0288(15) Uani 1 1 d . A .
C23 C 0.3501(9) 1.1949(6) -0.2752(2) 0.0373(17) Uani 1 1 d . . .
H23 H 0.3820 1.2512 -0.2944 0.045 Uiso 1 1 calc R A .
C24 C 0.3586(10) 1.2265(7) -0.2302(2) 0.0396(18) Uani 1 1 d . A .
H24 H 0.3962 1.3030 -0.2195 0.048 Uiso 1 1 calc R . .
C25 C 0.2868(8) 1.0499(6) -0.3419(2) 0.0312(15) Uani 1 1 d . . .
C26 C 0.1881(9) 0.9520(6) -0.3624(3) 0.0415(18) Uani 1 1 d . A .
H26 H 0.1268 0.9037 -0.3447 0.050 Uiso 1 1 calc R . .
C27 C 0.1799(10) 0.9259(7) -0.4076(3) 0.0433(19) Uani 1 1 d . . .
H27 H 0.1135 0.8606 -0.4199 0.052 Uiso 1 1 calc R A .
C28 C 0.2680(10) 0.9948(7) -0.4348(3) 0.046(2) Uani 1 1 d . A .
H28 H 0.2620 0.9763 -0.4654 0.055 Uiso 1 1 calc R . .
C29 C 0.3656(10) 1.0915(7) -0.4164(3) 0.0433(19) Uani 1 1 d . . .
H29 H 0.4255 1.1390 -0.4347 0.052 Uiso 1 1 calc R A .
C30 C 0.3749(9) 1.1185(7) -0.3709(3) 0.0401(18) Uani 1 1 d . A .
H30 H 0.4417 1.1842 -0.3591 0.048 Uiso 1 1 calc R . .
C31 C 0.2112(8) 1.2081(6) 0.0773(2) 0.0350(16) Uani 1 1 d . A .
C32 C 0.1545(9) 1.2110(6) 0.1138(2) 0.0336(16) Uani 1 1 d . A .
C33 C 0.0988(10) 1.2254(8) 0.1598(2) 0.051(2) Uani 1 1 d . . .
H33A H 0.0993 1.3096 0.1704 0.061 Uiso 1 1 calc R A .
H33B H -0.0190 1.1938 0.1614 0.061 Uiso 1 1 calc R . .
C34 C 0.3301(9) 1.1209(7) 0.2565(2) 0.0374(17) Uani 1 1 d . A .
H34 H 0.4117 1.0725 0.2419 0.045 Uiso 1 1 calc R . .
C35 C 0.2059(9) 1.1791(6) 0.2320(2) 0.0328(16) Uani 1 1 d . . .
C36 C 0.0842(9) 1.2491(7) 0.2538(2) 0.0425(18) Uani 1 1 d . A .
H36 H -0.0023 1.2874 0.2378 0.051 Uiso 1 1 calc R . .
C37 C 0.0918(10) 1.2619(7) 0.3001(2) 0.0432(19) Uani 1 1 d . . .
H37 H 0.0095 1.3098 0.3146 0.052 Uiso 1 1 calc R A .
C38 C 0.2162(8) 1.2066(6) 0.3253(2) 0.0309(15) Uani 1 1 d . A .
C39 C 0.3348(9) 1.1338(6) 0.3024(2) 0.0370(17) Uani 1 1 d . . .
H39 H 0.4188 1.0931 0.3183 0.044 Uiso 1 1 calc R A .
C40 C 0.2228(9) 1.2219(6) 0.3752(2) 0.0338(16) Uani 1 1 d . . .
C41 C 0.1567(10) 1.3238(7) 0.3977(3) 0.0426(18) Uani 1 1 d . A .
H41 H 0.1076 1.3837 0.3817 0.051 Uiso 1 1 calc R . .
C42 C 0.1634(11) 1.3369(8) 0.4440(3) 0.051(2) Uani 1 1 d . . .
H42 H 0.1165 1.4048 0.4587 0.062 Uiso 1 1 calc R A .
C43 C 0.2378(11) 1.2514(8) 0.4680(3) 0.051(2) Uani 1 1 d . A .
H43 H 0.2441 1.2615 0.4990 0.061 Uiso 1 1 calc R . .
C44 C 0.3031(11) 1.1503(8) 0.4462(3) 0.055(2) Uani 1 1 d . . .
H44 H 0.3533 1.0914 0.4625 0.066 Uiso 1 1 calc R A .
C45 C 0.2953(10) 1.1350(7) 0.4002(2) 0.0433(19) Uani 1 1 d . A .
H45 H 0.3393 1.0654 0.3860 0.052 Uiso 1 1 calc R . .
C46 C 0.2249(8) 0.8248(6) 0.0896(2) 0.0321(16) Uani 1 1 d . A .
C47 C 0.1966(9) 0.8337(6) 0.1287(2) 0.0341(16) Uani 1 1 d . . .
C48 C 0.1746(11) 0.8478(8) 0.1770(3) 0.049(2) Uani 1 1 d . A .
H48A H 0.2551 0.9086 0.1907 0.058 Uiso 1 1 calc R . .
H48B H 0.0563 0.8733 0.1830 0.058 Uiso 1 1 calc R . .
C49 C 0.2044(9) 0.7389(7) 0.2410(2) 0.0370(17) Uani 1 1 d . . .
C50 C 0.1508(10) 0.8357(7) 0.2681(3) 0.0434(19) Uani 1 1 d . . .
H50 H 0.1102 0.9045 0.2559 0.052 Uiso 1 1 calc R . .
C51 C 0.1583(9) 0.8291(7) 0.3137(2) 0.0395(18) Uani 1 1 d . . .
H51 H 0.1251 0.8958 0.3317 0.047 Uiso 1 1 calc R . .
C52 C 0.2123(8) 0.7289(6) 0.3337(2) 0.0299(15) Uani 1 1 d . . .
C53 C 0.2620(9) 0.6309(6) 0.3054(2) 0.0387(17) Uani 1 1 d . . .
H53 H 0.2983 0.5608 0.3174 0.046 Uiso 1 1 calc R . .
C54 C 0.2579(10) 0.6369(7) 0.2595(3) 0.0415(19) Uani 1 1 d . . .
H54 H 0.2918 0.5710 0.2411 0.050 Uiso 1 1 calc R . .
C55 C 0.2182(8) 0.7265(6) 0.3830(2) 0.0304(15) Uani 1 1 d . . .
C56 C 0.1219(9) 0.8083(7) 0.4091(2) 0.0391(17) Uani 1 1 d . . .
H56 H 0.0506 0.8628 0.3955 0.047 Uiso 1 1 calc R . .
C57 C 0.1311(10) 0.8092(7) 0.4549(3) 0.0456(19) Uani 1 1 d . . .
H57 H 0.0657 0.8643 0.4718 0.055 Uiso 1 1 calc R . .
C58 C 0.2349(11) 0.7304(7) 0.4756(3) 0.049(2) Uani 1 1 d . . .
H58 H 0.2409 0.7321 0.5065 0.058 Uiso 1 1 calc R . .
C59 C 0.3296(11) 0.6491(8) 0.4508(3) 0.050(2) Uani 1 1 d . . .
H59 H 0.3991 0.5944 0.4649 0.060 Uiso 1 1 calc R . .
C60 C 0.3232(10) 0.6474(7) 0.4051(3) 0.0424(18) Uani 1 1 d . . .
H60 H 0.3903 0.5923 0.3886 0.051 Uiso 1 1 calc R . .
N2 N 0.6874(18) 1.0148(15) 0.0535(5) 0.082(4) Uani 0.614(8) 1 d PDU A 1
O8 O 0.5598(16) 0.9986(16) 0.0234(4) 0.119(5) Uani 0.614(8) 1 d PDU . 1
O9 O 0.8383(15) 1.0102(12) 0.0414(4) 0.098(3) Uani 0.614(8) 1 d PDU A 1
O10 O 0.6473(18) 1.046(3) 0.0923(5) 0.114(5) Uani 0.614(8) 1 d PDU A 1
N2' N 0.685(3) 1.038(4) 0.0903(8) 0.082(4) Uani 0.386(8) 1 d PD A 2
O8' O 0.613(3) 0.991(3) 0.0552(7) 0.119(5) Uani 0.386(8) 1 d PD A 2
O9' O 0.843(2) 1.0280(19) 0.0959(7) 0.098(3) Uani 0.386(8) 1 d PD A 2
O10' O 0.594(3) 1.068(2) 0.1215(7) 0.114(5) Uani 0.386(8) 1 d PD A 2

loop_
_atom_site_aniso_label
_atom_site_aniso_U_11
_atom_site_aniso_U_22
_atom_site_aniso_U_33
_atom_site_aniso_U_23
_atom_site_aniso_U_13
_atom_site_aniso_U_12
Ag1 0.0367(3) 0.0406(3) 0.0236(3) -0.0026(2) 0.0045(2) 0.0009(2)
Ag2 0.0917(6) 0.0336(4) 0.0927(6) 0.0036(4) -0.0025(5) 0.0001(4)
Ag3 0.0299(3) 0.1165(7) 0.0749(5) -0.0144(5) -0.0011(3) -0.0167(4)
Ag4 0.0928(6) 0.0353(4) 0.1389(9) 0.0181(5) -0.0192(6) 0.0004(4)
Ag5 0.0352(3) 0.0464(3) 0.0271(3) 0.0074(2) 0.0052(2) 0.0020(2)
Ag6 0.0301(3) 0.1005(6) 0.0736(5) 0.0222(4) -0.0081(3) 0.0147(3)
O1 0.037(3) 0.061(3) 0.023(3) -0.004(2) 0.000(2) -0.012(2)
O2 0.074(4) 0.042(3) 0.032(3) 0.006(2) 0.009(3) -0.001(3)
O3 0.047(3) 0.065(4) 0.027(3) 0.010(3) 0.002(2) 0.019(3)
O4 0.065(4) 0.049(3) 0.024(3) 0.000(2) 0.004(2) 0.003(3)
O5 0.125(4) 0.119(4) 0.118(4) 0.010(2) 0.018(2) 0.000(2)
O6 0.076(4) 0.105(4) 0.118(5) 0.017(4) -0.016(4) -0.005(3)
O7 0.046(3) 0.068(4) 0.117(6) 0.027(4) -0.003(3) 0.006(3)
N1 0.057(3) 0.026(3) 0.127(6) 0.002(4) 0.014(5) -0.001(3)
C1 0.026(3) 0.031(4) 0.030(4) -0.001(3) 0.005(3) -0.003(3)
C2 0.026(3) 0.034(4) 0.027(4) 0.003(3) -0.002(3) 0.001(3)
C3 0.034(4) 0.051(5) 0.029(4) -0.002(3) -0.004(3) -0.004(3)
C4 0.035(4) 0.035(4) 0.023(4) -0.005(3) 0.001(3) 0.002(3)
C5 0.028(3) 0.036(4) 0.030(4) 0.003(3) 0.002(3) -0.001(3)
C6 0.038(4) 0.054(5) 0.024(4) -0.002(3) -0.001(3) -0.015(3)
C7 0.033(4) 0.049(4) 0.031(4) 0.000(3) 0.005(3) -0.009(3)
C8 0.029(3) 0.028(3) 0.027(4) 0.000(3) 0.001(3) 0.006(3)
C9 0.031(4) 0.035(4) 0.032(4) -0.001(3) -0.003(3) -0.006(3)
C10 0.026(3) 0.038(4) 0.025(4) -0.001(3) 0.003(3) 0.006(3)
C11 0.044(4) 0.042(4) 0.033(4) 0.000(3) 0.007(3) -0.008(3)
C12 0.056(5) 0.045(5) 0.030(4) -0.009(4) -0.003(4) -0.004(4)
C13 0.050(5) 0.056(5) 0.026(4) 0.005(4) 0.004(3) 0.003(4)
C14 0.045(4) 0.050(5) 0.038(4) 0.011(4) 0.006(3) -0.004(4)
C15 0.043(4) 0.040(4) 0.037(4) -0.002(3) 0.001(3) -0.009(3)
C16 0.037(4) 0.044(4) 0.016(3) -0.006(3) 0.000(3) -0.001(3)
C17 0.031(4) 0.026(4) 0.045(5) 0.005(3) 0.001(3) 0.001(3)
C18 0.045(4) 0.044(4) 0.029(4) 0.008(3) 0.005(3) 0.001(3)
C19 0.036(4) 0.041(4) 0.033(4) 0.001(3) 0.007(3) 0.006(3)
C20 0.051(5) 0.040(4) 0.042(5) 0.012(4) 0.010(4) 0.000(4)
C21 0.046(4) 0.036(4) 0.038(4) -0.005(3) 0.004(3) -0.002(3)
C22 0.021(3) 0.034(4) 0.030(4) 0.002(3) 0.000(3) 0.002(3)
C23 0.045(4) 0.036(4) 0.031(4) 0.004(3) 0.003(3) -0.004(3)
C24 0.048(4) 0.037(4) 0.033(4) -0.005(3) 0.004(3) -0.009(3)
C25 0.024(3) 0.032(4) 0.038(4) -0.001(3) 0.004(3) 0.008(3)
C26 0.041(4) 0.035(4) 0.048(5) 0.000(4) 0.005(3) -0.003(3)
C27 0.046(4) 0.041(4) 0.041(5) -0.010(4) -0.002(4) -0.005(4)
C28 0.050(5) 0.057(5) 0.029(4) -0.008(4) -0.003(3) -0.002(4)
C29 0.051(5) 0.042(4) 0.037(4) 0.006(4) 0.007(4) -0.003(4)
C30 0.041(4) 0.039(4) 0.040(4) 0.001(3) 0.005(3) -0.004(3)
C31 0.025(3) 0.043(4) 0.037(4) 0.006(3) 0.001(3) 0.001(3)
C32 0.030(4) 0.039(4) 0.033(4) 0.011(3) 0.003(3) 0.004(3)
C33 0.047(5) 0.078(6) 0.031(4) 0.014(4) 0.009(3) 0.020(4)
C34 0.033(4) 0.043(4) 0.036(4) -0.001(3) 0.005(3) 0.007(3)
C35 0.035(4) 0.040(4) 0.025(4) 0.008(3) 0.005(3) 0.006(3)
C36 0.035(4) 0.057(5) 0.037(4) 0.014(4) 0.002(3) 0.018(4)
C37 0.040(4) 0.058(5) 0.033(4) 0.005(4) 0.010(3) 0.015(4)
C38 0.031(4) 0.033(4) 0.029(4) 0.006(3) 0.004(3) 0.000(3)
C39 0.037(4) 0.039(4) 0.035(4) 0.004(3) -0.002(3) 0.006(3)
C40 0.030(4) 0.037(4) 0.034(4) 0.005(3) 0.004(3) -0.004(3)
C41 0.045(4) 0.042(4) 0.041(5) 0.002(4) 0.001(3) 0.004(4)
C42 0.054(5) 0.054(5) 0.044(5) -0.013(4) 0.011(4) 0.002(4)
C43 0.052(5) 0.071(6) 0.029(4) -0.002(4) 0.003(4) -0.005(4)
C44 0.060(5) 0.068(6) 0.041(5) 0.017(4) 0.009(4) 0.008(5)
C45 0.049(5) 0.050(5) 0.031(4) 0.002(4) 0.006(3) 0.006(4)
C46 0.028(3) 0.039(4) 0.029(4) -0.001(3) 0.002(3) 0.002(3)
C47 0.032(4) 0.039(4) 0.031(4) -0.003(3) 0.001(3) 0.004(3)
C48 0.052(5) 0.060(5) 0.034(4) 0.004(4) 0.008(4) 0.016(4)
C49 0.035(4) 0.047(5) 0.028(4) -0.002(3) 0.002(3) -0.003(3)
C50 0.046(4) 0.047(5) 0.039(4) 0.009(4) 0.007(3) 0.017(4)
C51 0.046(4) 0.044(4) 0.029(4) 0.000(3) 0.007(3) 0.007(3)
C52 0.023(3) 0.035(4) 0.032(4) 0.003(3) 0.003(3) -0.005(3)
C53 0.044(4) 0.033(4) 0.039(4) 0.003(3) 0.006(3) 0.001(3)
C54 0.046(4) 0.039(4) 0.037(4) -0.009(4) 0.009(3) -0.005(3)
C55 0.029(3) 0.035(4) 0.027(4) 0.003(3) 0.002(3) -0.004(3)
C56 0.042(4) 0.041(4) 0.035(4) 0.008(3) 0.001(3) 0.001(3)
C57 0.053(5) 0.048(5) 0.035(4) -0.003(4) 0.007(4) -0.003(4)
C58 0.062(5) 0.055(5) 0.028(4) 0.007(4) -0.002(4) -0.002(4)
C59 0.058(5) 0.055(5) 0.039(5) 0.016(4) 0.003(4) 0.011(4)
C60 0.046(4) 0.041(4) 0.041(5) 0.005(4) 0.014(4) 0.010(4)
N2 0.083(5) 0.078(5) 0.084(5) 0.009(2) 0.002(2) 0.001(2)
O8 0.120(5) 0.119(5) 0.119(5) 0.009(2) 0.004(2) 0.002(2)
O9 0.097(4) 0.094(4) 0.104(4) 0.011(2) 0.004(2) -0.001(2)
O10 0.117(5) 0.111(5) 0.114(5) 0.013(2) 0.005(2) 0.002(2)
N2' 0.083(5) 0.078(5) 0.084(5) 0.009(2) 0.002(2) 0.001(2)
O8' 0.120(5) 0.119(5) 0.119(5) 0.009(2) 0.004(2) 0.002(2)
O9' 0.097(4) 0.094(4) 0.104(4) 0.011(2) 0.004(2) -0.001(2)
O10' 0.117(5) 0.111(5) 0.114(5) 0.013(2) 0.005(2) 0.002(2)

loop_
_atom_type_symbol
_atom_type_description
_atom_type_scat_dispersion_real
_atom_type_scat_dispersion_imag
_atom_type_scat_source
C C 0.0033 0.0016 'International Tables Vol C Tables 4.2.6.8 and 6.1.1.4'
H H 0.0000 0.0000 'International Tables Vol C Tables 4.2.6.8 and 6.1.1.4'
Ag Ag -0.8971 1.1015 'International Tables Vol C Tables 4.2.6.8 and 6.1.1.4'
N N 0.0061 0.0033 'International Tables Vol C Tables 4.2.6.8 and 6.1.1.4'
O O 0.0106 0.0060 'International Tables Vol C Tables 4.2.6.8 and 6.1.1.4'

loop_
_geom_angle_atom_site_label_1
_geom_angle_atom_site_label_2
_geom_angle_atom_site_label_3
_geom_angle
_geom_angle_site_symmetry_1
_geom_angle_site_symmetry_3
C1 Ag1 C46 164.0(3) . .
C1 Ag1 Ag3 116.59(17) . .
C46 Ag1 Ag3 47.96(18) . .
C1 Ag1 Ag6 48.98(18) . 2_575
C46 Ag1 Ag6 115.16(19) . 2_575
Ag3 Ag1 Ag6 70.44(2) . 2_575
C1 Ag1 Ag4 130.01(19) . .
C46 Ag1 Ag4 48.01(19) . .
Ag3 Ag1 Ag4 72.87(3) . .
Ag6 Ag1 Ag4 101.91(3) 2_575 .
C1 Ag1 Ag5 60.67(17) . 2_675
C46 Ag1 Ag5 133.83(18) . 2_675
Ag3 Ag1 Ag5 171.45(3) . 2_675
Ag6 Ag1 Ag5 104.20(2) 2_575 2_675
Ag4 Ag1 Ag5 102.42(3) . 2_675
C1 Ag1 Ag2 43.99(18) . .
C46 Ag1 Ag2 133.63(19) . .
Ag3 Ag1 Ag2 99.93(3) . .
Ag6 Ag1 Ag2 66.13(3) 2_575 .
Ag4 Ag1 Ag2 167.84(3) . .
Ag5 Ag1 Ag2 83.40(2) 2_675 .
C16 Ag2 C1 145.8(2) 1_545 .
C16 Ag2 C2 121.3(2) 1_545 .
C1 Ag2 C2 26.8(2) . .
C16 Ag2 Ag5 42.77(16) 1_545 1_545
C1 Ag2 Ag5 155.07(17) . 1_545
C2 Ag2 Ag5 156.38(14) . 1_545
C16 Ag2 Ag1 158.98(17) 1_545 .
C1 Ag2 Ag1 38.99(16) . .
C2 Ag2 Ag1 65.78(14) . .
Ag5 Ag2 Ag1 122.64(3) 1_545 .
C46 Ag3 C16 164.3(3) . 2_575
C46 Ag3 C17 137.8(2) . 2_575
C16 Ag3 C17 28.50(18) 2_575 2_575
C46 Ag3 C47 26.3(2) . .
C16 Ag3 C47 140.8(2) 2_575 .
C17 Ag3 C47 112.4(2) 2_575 .
C46 Ag3 Ag1 44.55(17) . .
C16 Ag3 Ag1 140.74(15) 2_575 .
C17 Ag3 Ag1 154.22(15) 2_575 .
C47 Ag3 Ag1 69.70(14) . .
C46 Ag3 Ag5 150.55(18) . 2_575
C16 Ag3 Ag5 43.56(16) 2_575 2_575
C17 Ag3 Ag5 71.48(15) 2_575 2_575
C47 Ag3 Ag5 173.97(16) . 2_575
Ag1 Ag3 Ag5 108.96(3) . 2_575
C46 Ag4 C31 143.7(2) . .
C46 Ag4 O8' 101.6(7) . .
C31 Ag4 O8' 110.9(7) . .
C46 Ag4 O8 109.2(4) . .
C31 Ag4 O8 107.1(4) . .
O8' Ag4 O8 23.6(6) . .
C46 Ag4 Ag1 43.13(16) . .
C31 Ag4 Ag1 159.55(19) . .
O8' Ag4 Ag1 77.5(6) . .
O8 Ag4 Ag1 72.8(4) . .
C46 Ag4 Ag5 163.30(18) . .
C31 Ag4 Ag5 40.41(18) . .
O8' Ag4 Ag5 85.3(7) . .
O8 Ag4 Ag5 71.7(4) . .
Ag1 Ag4 Ag5 126.11(4) . .
C31 Ag5 C16 161.4(3) . .
C31 Ag5 Ag6 49.01(19) . .
C16 Ag5 Ag6 112.47(19) . .
C31 Ag5 Ag3 114.35(19) . 2_575
C16 Ag5 Ag3 48.19(18) . 2_575
Ag6 Ag5 Ag3 69.39(2) . 2_575
C31 Ag5 Ag2 126.85(19) . 1_565
C16 Ag5 Ag2 47.16(19) . 1_565
Ag6 Ag5 Ag2 93.92(3) . 1_565
Ag3 Ag5 Ag2 70.04(3) 2_575 1_565
C31 Ag5 Ag4 45.01(19) . .
C16 Ag5 Ag4 138.10(19) . .
Ag6 Ag5 Ag4 76.67(3) . .
Ag3 Ag5 Ag4 107.46(3) 2_575 .
Ag2 Ag5 Ag4 170.44(3) 1_565 .
C31 Ag5 Ag1 137.12(19) . 2_675
C16 Ag5 Ag1 61.33(18) . 2_675
Ag6 Ag5 Ag1 173.65(3) . 2_675
Ag3 Ag5 Ag1 104.36(2) 2_575 2_675
Ag2 Ag5 Ag1 82.63(2) 1_565 2_675
Ag4 Ag5 Ag1 106.89(3) . 2_675
C1 Ag6 C31 164.7(2) 2_575 .
C1 Ag6 C32 137.8(2) 2_575 .
C31 Ag6 C32 27.8(2) . .
C1 Ag6 C2 26.8(2) 2_575 2_575
C31 Ag6 C2 138.1(2) . 2_575
C32 Ag6 C2 111.0(2) . 2_575
C1 Ag6 Ag1 44.33(16) 2_575 2_575
C31 Ag6 Ag1 150.99(18) . 2_575
C32 Ag6 Ag1 169.15(16) . 2_575
C2 Ag6 Ag1 70.73(14) 2_575 2_575
C1 Ag6 Ag5 146.66(17) 2_575 .
C31 Ag6 Ag5 44.50(18) . .
C32 Ag6 Ag5 71.70(15) . .
C2 Ag6 Ag5 159.91(15) 2_575 .
Ag1 Ag6 Ag5 110.54(3) 2_575 .
C4 O1 C3 116.2(5) . .
C19 O2 C18 116.7(6) . .
C35 O3 C33 117.1(5) . .
C49 O4 C48 115.9(5) . .
O5 N1 O7 133.4(12) . .
O5 N1 O6 114.4(10) . .
O7 N1 O6 112.2(10) . .
C2 C1 Ag1 168.3(6) . .
C2 C1 Ag6 96.2(5) . 2_575
Ag1 C1 Ag6 86.7(2) . 2_575
C2 C1 Ag2 93.8(5) . .
Ag1 C1 Ag2 97.0(3) . .
Ag6 C1 Ag2 97.7(2) 2_575 .
C1 C2 C3 173.5(7) . .
C1 C2 Ag2 59.3(4) . .
C3 C2 Ag2 125.6(5) . .
C1 C2 Ag6 57.1(4) . 2_575
C3 C2 Ag6 126.2(5) . 2_575
Ag2 C2 Ag6 79.97(18) . 2_575
O1 C3 C2 107.9(5) . .
O1 C3 H3A 110.1 . .
C2 C3 H3A 110.1 . .
O1 C3 H3B 110.1 . .
C2 C3 H3B 110.1 . .
H3A C3 H3B 108.4 . .
O1 C4 C6 125.9(6) . .
O1 C4 C5 115.4(6) . .
C6 C4 C5 118.7(6) . .
C9 C5 C4 119.9(6) . .
C9 C5 H5 120.0 . .
C4 C5 H5 120.0 . .
C7 C6 C4 120.3(6) . .
C7 C6 H6 119.9 . .
C4 C6 H6 119.9 . .
C6 C7 C8 122.3(6) . .
C6 C7 H7 118.9 . .
C8 C7 H7 118.9 . .
C7 C8 C9 116.5(6) . .
C7 C8 C10 121.8(6) . .
C9 C8 C10 121.7(6) . .
C5 C9 C8 122.3(6) . .
C5 C9 H9 118.8 . .
C8 C9 H9 118.8 . .
C15 C10 C11 116.7(6) . .
C15 C10 C8 121.3(6) . .
C11 C10 C8 122.0(6) . .
C12 C11 C10 120.6(7) . .
C12 C11 H11 119.7 . .
C10 C11 H11 119.7 . .
C13 C12 C11 121.3(7) . .
C13 C12 H12 119.3 . .
C11 C12 H12 119.3 . .
C12 C13 C14 119.3(7) . .
C12 C13 H13 120.3 . .
C14 C13 H13 120.3 . .
C13 C14 C15 119.6(7) . .
C13 C14 H14 120.2 . .
C15 C14 H14 120.2 . .
C14 C15 C10 122.4(7) . .
C14 C15 H15 118.8 . .
C10 C15 H15 118.8 . .
C17 C16 Ag5 165.6(6) . .
C17 C16 Ag2 104.3(5) . 1_565
Ag5 C16 Ag2 90.1(2) . 1_565
C17 C16 Ag3 88.2(5) . 2_575
Ag5 C16 Ag3 88.3(2) . 2_575
Ag2 C16 Ag3 101.8(3) 1_565 2_575
C16 C17 C18 174.7(7) . .
C16 C17 Ag3 63.3(4) . 2_575
C18 C17 Ag3 120.8(5) . 2_575
O2 C18 C17 106.1(6) . .
O2 C18 H18A 110.5 . .
C17 C18 H18A 110.5 . .
O2 C18 H18B 110.5 . .
C17 C18 H18B 110.5 . .
H18A C18 H18B 108.7 . .
C24 C19 O2 125.1(6) . .
C24 C19 C20 119.6(7) . .
O2 C19 C20 115.4(7) . .
C21 C20 C19 119.7(7) . .
C21 C20 H20 120.1 . .
C19 C20 H20 120.1 . .
C20 C21 C22 122.0(7) . .
C20 C21 H21 119.0 . .
C22 C21 H21 119.0 . .
C21 C22 C23 116.4(6) . .
C21 C22 C25 122.7(6) . .
C23 C22 C25 120.9(6) . .
C24 C23 C22 122.4(7) . .
C24 C23 H23 118.8 . .
C22 C23 H23 118.8 . .
C23 C24 C19 120.0(7) . .
C23 C24 H24 120.0 . .
C19 C24 H24 120.0 . .
C30 C25 C26 115.5(7) . .
C30 C25 C22 121.7(6) . .
C26 C25 C22 122.8(6) . .
C27 C26 C25 122.0(7) . .
C27 C26 H26 119.0 . .
C25 C26 H26 119.0 . .
C28 C27 C26 120.8(7) . .
C28 C27 H27 119.6 . .
C26 C27 H27 119.6 . .
C27 C28 C29 119.4(7) . .
C27 C28 H28 120.3 . .
C29 C28 H28 120.3 . .
C28 C29 C30 120.2(7) . .
C28 C29 H29 119.9 . .
C30 C29 H29 119.9 . .
C29 C30 C25 122.1(7) . .
C29 C30 H30 118.9 . .
C25 C30 H30 118.9 . .
C32 C31 Ag5 165.9(6) . .
C32 C31 Ag6 90.6(5) . .
Ag5 C31 Ag6 86.5(3) . .
C32 C31 Ag4 99.1(5) . .
Ag5 C31 Ag4 94.6(3) . .
Ag6 C31 Ag4 116.1(3) . .
C31 C32 C33 173.7(8) . .
C31 C32 Ag6 61.6(5) . .
C33 C32 Ag6 121.3(5) . .
O3 C33 C32 108.0(6) . .
O3 C33 H33A 110.1 . .
C32 C33 H33A 110.1 . .
O3 C33 H33B 110.1 . .
C32 C33 H33B 110.1 . .
H33A C33 H33B 108.4 . .
C35 C34 C39 120.7(6) . .
C35 C34 H34 119.7 . .
C39 C34 H34 119.7 . .
C36 C35 O3 125.7(6) . .
C36 C35 C34 119.3(6) . .
O3 C35 C34 115.0(6) . .
C35 C36 C37 119.2(7) . .
C35 C36 H36 120.4 . .
C37 C36 H36 120.4 . .
C38 C37 C36 122.7(6) . .
C38 C37 H37 118.6 . .
C36 C37 H37 118.6 . .
C37 C38 C39 116.9(6) . .
C37 C38 C40 121.9(6) . .
C39 C38 C40 121.2(6) . .
C34 C39 C38 121.2(7) . .
C34 C39 H39 119.4 . .
C38 C39 H39 119.4 . .
C45 C40 C41 118.1(7) . .
C45 C40 C38 121.0(6) . .
C41 C40 C38 120.9(7) . .
C42 C41 C40 120.3(8) . .
C42 C41 H41 119.8 . .
C40 C41 H41 119.8 . .
C43 C42 C41 120.8(7) . .
C43 C42 H42 119.6 . .
C41 C42 H42 119.6 . .
C42 C43 C44 119.3(8) . .
C42 C43 H43 120.4 . .
C44 C43 H43 120.4 . .
C43 C44 C45 120.7(9) . .
C43 C44 H44 119.6 . .
C45 C44 H44 119.6 . .
C40 C45 C44 120.8(7) . .
C40 C45 H45 119.6 . .
C44 C45 H45 119.6 . .
C47 C46 Ag1 159.1(6) . .
C47 C46 Ag3 99.2(5) . .
Ag1 C46 Ag3 87.5(2) . .
C47 C46 Ag4 108.0(5) . .
Ag1 C46 Ag4 88.9(3) . .
Ag3 C46 Ag4 106.1(3) . .
C46 C47 C48 176.0(8) . .
C46 C47 Ag3 54.6(4) . .
C48 C47 Ag3 129.4(5) . .
O4 C48 C47 109.4(6) . .
O4 C48 H48A 109.8 . .
C47 C48 H48A 109.8 . .
O4 C48 H48B 109.8 . .
C47 C48 H48B 109.8 . .
H48A C48 H48B 108.2 . .
C54 C49 C50 119.6(7) . .
C54 C49 O4 116.6(6) . .
C50 C49 O4 123.8(7) . .
C49 C50 C51 119.0(7) . .
C49 C50 H50 120.5 . .
C51 C50 H50 120.5 . .
C52 C51 C50 123.4(7) . .
C52 C51 H51 118.3 . .
C50 C51 H51 118.3 . .
C51 C52 C53 116.5(6) . .
C51 C52 C55 121.2(6) . .
C53 C52 C55 122.3(7) . .
C52 C53 C54 120.8(7) . .
C52 C53 H53 119.6 . .
C54 C53 H53 119.6 . .
C49 C54 C53 120.7(6) . .
C49 C54 H54 119.7 . .
C53 C54 H54 119.7 . .
C56 C55 C60 117.3(7) . .
C56 C55 C52 120.3(7) . .
C60 C55 C52 122.4(6) . .
C57 C56 C55 120.6(7) . .
C57 C56 H56 119.7 . .
C55 C56 H56 119.7 . .
C58 C57 C56 120.8(7) . .
C58 C57 H57 119.6 . .
C56 C57 H57 119.6 . .
C59 C58 C57 119.6(8) . .
C59 C58 H58 120.2 . .
C57 C58 H58 120.2 . .
C58 C59 C60 120.4(8) . .
C58 C59 H59 119.8 . .
C60 C59 H59 119.8 . .
C59 C60 C55 121.2(7) . .
C59 C60 H60 119.4 . .
C55 C60 H60 119.4 . .
O10 N2 O9 123.7(11) . .
O10 N2 O8 117.2(10) . .
O9 N2 O8 118.7(10) . .
N2 O8 O8 162.2(18) . 2_675
N2 O8 Ag4 102.8(8) . .
O8 O8 Ag4 91.9(9) 2_675 .
O9' N2' O10' 120.8(14) . .
O9' N2' O8' 118.7(14) . .
O10' N2' O8' 118.4(14) . .
N2' O8' Ag4 103.4(12) . .

loop_
_geom_bond_atom_site_label_1
_geom_bond_atom_site_label_2
_geom_bond_distance
_geom_bond_site_symmetry_2
Ag1 C1 2.089(6) .
Ag1 C46 2.093(6) .
Ag1 Ag3 2.9807(8) .
Ag1 Ag6 2.9851(9) 2_575
Ag1 Ag4 3.0607(9) .
Ag1 Ag5 3.2310(7) 2_675
Ag1 Ag2 3.2960(8) .
Ag2 C16 2.273(7) 1_545
Ag2 C1 2.306(7) .
Ag2 C2 2.676(7) .
Ag2 Ag5 3.0996(10) 1_545
Ag3 C46 2.216(7) .
Ag3 C16 2.277(7) 2_575
Ag3 C17 2.547(6) 2_575
Ag3 C47 2.685(7) .
Ag3 Ag5 3.0532(9) 2_575
Ag4 C46 2.275(7) .
Ag4 C31 2.291(7) .
Ag4 O8' 2.53(2) .
Ag4 O8 2.531(13) .
Ag4 Ag5 3.2292(10) .
Ag5 C31 2.100(7) .
Ag5 C16 2.105(6) .
Ag5 Ag6 2.9907(8) .
Ag5 Ag3 3.0532(9) 2_575
Ag5 Ag2 3.0996(10) 1_565
Ag5 Ag1 3.2310(7) 2_675
Ag6 C1 2.256(7) 2_575
Ag6 C31 2.262(7) .
Ag6 C32 2.571(7) .
Ag6 C2 2.673(6) 2_575
Ag6 Ag1 2.9851(9) 2_575
O1 C4 1.367(8) .
O1 C3 1.421(8) .
O2 C19 1.379(8) .
O2 C18 1.436(8) .
O3 C35 1.377(8) .
O3 C33 1.430(9) .
O4 C49 1.383(8) .
O4 C48 1.415(10) .
O5 N1 1.136(12) .
O6 N1 1.294(12) .
O7 N1 1.186(9) .
C1 C2 1.211(9) .
C1 Ag6 2.256(6) 2_575
C2 C3 1.473(9) .
C2 Ag6 2.673(6) 2_575
C3 H3A 0.9700 .
C3 H3B 0.9700 .
C4 C6 1.382(9) .
C4 C5 1.392(9) .
C5 C9 1.380(9) .
C5 H5 0.9300 .
C6 C7 1.380(10) .
C6 H6 0.9300 .
C7 C8 1.384(9) .
C7 H7 0.9300 .
C8 C9 1.390(9) .
C8 C10 1.484(9) .
C9 H9 0.9300 .
C10 C15 1.386(10) .
C10 C11 1.392(9) .
C11 C12 1.377(10) .
C11 H11 0.9300 .
C12 C13 1.363(11) .
C12 H12 0.9300 .
C13 C14 1.370(11) .
C13 H13 0.9300 .
C14 C15 1.375(10) .
C14 H14 0.9300 .
C15 H15 0.9300 .
C16 C17 1.216(7) .
C16 Ag2 2.273(7) 1_565
C16 Ag3 2.277(7) 2_575
C17 C18 1.467(9) .
C17 Ag3 2.547(6) 2_575
C18 H18A 0.9700 .
C18 H18B 0.9700 .
C19 C24 1.369(10) .
C19 C20 1.393(10) .
C20 C21 1.381(10) .
C20 H20 0.9300 .
C21 C22 1.386(10) .
C21 H21 0.9300 .
C22 C23 1.401(9) .
C22 C25 1.480(9) .
C23 C24 1.371(10) .
C23 H23 0.9300 .
C24 H24 0.9300 .
C25 C30 1.401(10) .
C25 C26 1.411(9) .
C26 C27 1.369(11) .
C26 H26 0.9300 .
C27 C28 1.367(11) .
C27 H27 0.9300 .
C28 C29 1.375(10) .
C28 H28 0.9300 .
C29 C30 1.381(10) .
C29 H29 0.9300 .
C30 H30 0.9300 .
C31 C32 1.198(9) .
C32 C33 1.466(10) .
C33 H33A 0.9700 .
C33 H33B 0.9700 .
C34 C35 1.378(10) .
C34 C39 1.379(10) .
C34 H34 0.9300 .
C35 C36 1.375(9) .
C36 C37 1.390(10) .
C36 H36 0.9300 .
C37 C38 1.375(10) .
C37 H37 0.9300 .
C38 C39 1.391(9) .
C38 C40 1.501(9) .
C39 H39 0.9300 .
C40 C45 1.385(11) .
C40 C41 1.387(10) .
C41 C42 1.393(11) .
C41 H41 0.9300 .
C42 C43 1.362(12) .
C42 H42 0.9300 .
C43 C44 1.369(11) .
C43 H43 0.9300 .
C44 C45 1.382(11) .
C44 H44 0.9300 .
C45 H45 0.9300 .
C46 C47 1.204(9) .
C47 C48 1.470(10) .
C48 H48A 0.9700 .
C48 H48B 0.9700 .
C49 C54 1.369(11) .
C49 C50 1.378(10) .
C50 C51 1.383(10) .
C50 H50 0.9300 .
C51 C52 1.375(10) .
C51 H51 0.9300 .
C52 C53 1.398(9) .
C52 C55 1.490(9) .
C53 C54 1.393(10) .
C53 H53 0.9300 .
C54 H54 0.9300 .
C55 C56 1.392(9) .
C55 C60 1.390(10) .
C56 C57 1.381(10) .
C56 H56 0.9300 .
C57 C58 1.363(11) .
C57 H57 0.9300 .
C58 C59 1.362(11) .
C58 H58 0.9300 .
C59 C60 1.378(11) .
C59 H59 0.9300 .
C60 H60 0.9300 .
N2 O10 1.245(15) .
N2 O9 1.225(14) .
N2 O8 1.305(15) .
O8 O8 1.65(2) 2_675
N2' O9' 1.218(18) .
N2' O10' 1.222(19) .
N2' O8' 1.246(19) .

loop_
_geom_torsion_atom_site_label_1
_geom_torsion_atom_site_label_2
_geom_torsion_atom_site_label_3
_geom_torsion_atom_site_label_4
_geom_torsion
_geom_torsion_site_symmetry_1
_geom_torsion_site_symmetry_4
C1 Ag1 Ag2 C16 116.7(5) . 1_545
C46 Ag1 Ag2 C16 -85.6(5) . 1_545
Ag3 Ag1 Ag2 C16 -125.0(5) . 1_545
Ag6 Ag1 Ag2 C16 171.7(5) 2_575 1_545
Ag4 Ag1 Ag2 C16 -177.7(5) . 1_545
Ag5 Ag1 Ag2 C16 62.9(5) 2_675 1_545
C46 Ag1 Ag2 C1 157.6(4) . .
Ag3 Ag1 Ag2 C1 118.2(3) . .
Ag6 Ag1 Ag2 C1 54.9(3) 2_575 .
Ag4 Ag1 Ag2 C1 65.6(3) . .
Ag5 Ag1 Ag2 C1 -53.8(3) 2_675 .
C1 Ag1 Ag2 C2 2.2(3) . .
C46 Ag1 Ag2 C2 159.8(3) . .
Ag3 Ag1 Ag2 C2 120.37(15) . .
Ag6 Ag1 Ag2 C2 57.07(15) 2_575 .
Ag4 Ag1 Ag2 C2 67.7(2) . .
Ag5 Ag1 Ag2 C2 -51.67(15) 2_675 .
C1 Ag1 Ag2 Ag5 157.0(3) . 1_545
C46 Ag1 Ag2 Ag5 -45.4(3) . 1_545
Ag3 Ag1 Ag2 Ag5 -84.81(4) . 1_545
Ag6 Ag1 Ag2 Ag5 -148.12(4) 2_575 1_545
Ag4 Ag1 Ag2 Ag5 -137.45(13) . 1_545
Ag5 Ag1 Ag2 Ag5 103.14(3) 2_675 1_545
C1 Ag1 Ag3 C46 -175.1(3) . .
Ag6 Ag1 Ag3 C46 -158.1(3) 2_575 .
Ag4 Ag1 Ag3 C46 -48.3(3) . .
Ag2 Ag1 Ag3 C46 141.8(3) . .
C1 Ag1 Ag3 C16 27.2(4) . 2_575
C46 Ag1 Ag3 C16 -157.8(4) . 2_575
Ag6 Ag1 Ag3 C16 44.1(3) 2_575 2_575
Ag4 Ag1 Ag3 C16 153.9(3) . 2_575
Ag2 Ag1 Ag3 C16 -16.0(3) . 2_575
C1 Ag1 Ag3 C17 75.9(4) . 2_575
C46 Ag1 Ag3 C17 -109.0(4) . 2_575
Ag6 Ag1 Ag3 C17 92.8(4) 2_575 2_575
Ag4 Ag1 Ag3 C17 -157.4(4) . 2_575
Ag2 Ag1 Ag3 C17 32.7(4) . 2_575
C1 Ag1 Ag3 C47 175.7(3) . .
C46 Ag1 Ag3 C47 -9.3(3) . .
Ag6 Ag1 Ag3 C47 -167.41(17) 2_575 .
Ag4 Ag1 Ag3 C47 -57.61(17) . .
Ag2 Ag1 Ag3 C47 132.48(17) . .
C1 Ag1 Ag3 Ag5 -10.6(2) . 2_575
C46 Ag1 Ag3 Ag5 164.5(3) . 2_575
Ag6 Ag1 Ag3 Ag5 6.35(3) 2_575 2_575
Ag4 Ag1 Ag3 Ag5 116.15(4) . 2_575
Ag2 Ag1 Ag3 Ag5 -53.77(4) . 2_575
C1 Ag1 Ag4 C46 158.9(3) . .
Ag3 Ag1 Ag4 C46 48.3(2) . .
Ag6 Ag1 Ag4 C46 113.3(2) 2_575 .
Ag5 Ag1 Ag4 C46 -139.1(2) 2_675 .
Ag2 Ag1 Ag4 C46 103.3(3) . .
C1 Ag1 Ag4 C31 38.3(5) . .
C46 Ag1 Ag4 C31 -120.7(6) . .
Ag3 Ag1 Ag4 C31 -72.4(5) . .
Ag6 Ag1 Ag4 C31 -7.4(5) 2_575 .
Ag5 Ag1 Ag4 C31 100.2(5) 2_675 .
Ag2 Ag1 Ag4 C31 -17.4(5) . .
C1 Ag1 Ag4 O8' -78.6(6) . .
C46 Ag1 Ag4 O8' 122.5(6) . .
Ag3 Ag1 Ag4 O8' 170.8(6) . .
Ag6 Ag1 Ag4 O8' -124.2(6) 2_575 .
Ag5 Ag1 Ag4 O8' -16.6(6) 2_675 .
Ag2 Ag1 Ag4 O8' -134.2(6) . .
C1 Ag1 Ag4 O8 -54.6(4) . .
C46 Ag1 Ag4 O8 146.5(4) . .
Ag3 Ag1 Ag4 O8 -165.3(3) . .
Ag6 Ag1 Ag4 O8 -100.3(3) 2_575 .
Ag5 Ag1 Ag4 O8 7.4(3) 2_675 .
Ag2 Ag1 Ag4 O8 -110.2(3) . .
C1 Ag1 Ag4 Ag5 -3.9(2) . .
C46 Ag1 Ag4 Ag5 -162.8(3) . .
Ag3 Ag1 Ag4 Ag5 -114.56(4) . .
Ag6 Ag1 Ag4 Ag5 -49.58(4) 2_575 .
Ag5 Ag1 Ag4 Ag5 58.07(4) 2_675 .
Ag2 Ag1 Ag4 Ag5 -59.54(16) . .
C46 Ag4 Ag5 C31 114.2(6) . .
O8' Ag4 Ag5 C31 -130.3(5) . .
O8 Ag4 Ag5 C31 -150.1(4) . .
Ag1 Ag4 Ag5 C31 158.8(3) . .
C46 Ag4 Ag5 C16 -39.0(6) . .
C31 Ag4 Ag5 C16 -153.2(4) . .
O8' Ag4 Ag5 C16 76.5(5) . .
O8 Ag4 Ag5 C16 56.8(4) . .
Ag1 Ag4 Ag5 C16 5.6(3) . .
C46 Ag4 Ag5 Ag6 69.9(6) . .
C31 Ag4 Ag5 Ag6 -44.3(3) . .
O8' Ag4 Ag5 Ag6 -174.6(4) . .
O8 Ag4 Ag5 Ag6 165.7(3) . .
Ag1 Ag4 Ag5 Ag6 114.54(4) . .
C46 Ag4 Ag5 Ag3 6.9(6) . 2_575
C31 Ag4 Ag5 Ag3 -107.3(3) . 2_575
O8' Ag4 Ag5 Ag3 122.4(4) . 2_575
O8 Ag4 Ag5 Ag3 102.7(3) . 2_575
Ag1 Ag4 Ag5 Ag3 51.53(5) . 2_575
C46 Ag4 Ag5 Ag1 -104.6(6) . 2_675
C31 Ag4 Ag5 Ag1 141.2(3) . 2_675
O8' Ag4 Ag5 Ag1 10.8(4) . 2_675
O8 Ag4 Ag5 Ag1 -8.9(3) . 2_675
Ag1 Ag4 Ag5 Ag1 -60.02(4) . 2_675
C31 Ag5 Ag6 C1 163.1(4) . 2_575
C16 Ag5 Ag6 C1 -19.2(4) . 2_575
Ag3 Ag5 Ag6 C1 -41.3(3) 2_575 2_575
Ag2 Ag5 Ag6 C1 25.6(3) 1_565 2_575
Ag4 Ag5 Ag6 C1 -156.1(3) . 2_575
C16 Ag5 Ag6 C31 177.7(3) . .
Ag3 Ag5 Ag6 C31 155.6(3) 2_575 .
Ag2 Ag5 Ag6 C31 -137.5(3) 1_565 .
Ag4 Ag5 Ag6 C31 40.8(3) . .
C31 Ag5 Ag6 C32 6.7(3) . .
C16 Ag5 Ag6 C32 -175.6(3) . .
Ag3 Ag5 Ag6 C32 162.30(17) 2_575 .
Ag2 Ag5 Ag6 C32 -130.73(17) 1_565 .
Ag4 Ag5 Ag6 C32 47.56(17) . .
C31 Ag5 Ag6 C2 108.1(5) . 2_575
C16 Ag5 Ag6 C2 -74.2(5) . 2_575
Ag3 Ag5 Ag6 C2 -96.3(4) 2_575 2_575
Ag2 Ag5 Ag6 C2 -29.4(4) 1_565 2_575
Ag4 Ag5 Ag6 C2 148.9(4) . 2_575
C31 Ag5 Ag6 Ag1 -162.0(3) . 2_575
C16 Ag5 Ag6 Ag1 15.7(2) . 2_575
Ag3 Ag5 Ag6 Ag1 -6.43(3) 2_575 2_575
Ag2 Ag5 Ag6 Ag1 60.53(3) 1_565 2_575
Ag4 Ag5 Ag6 Ag1 -121.18(3) . 2_575
C46 Ag1 C1 C2 112(3) . .
Ag3 Ag1 C1 C2 126(3) . .
Ag6 Ag1 C1 C2 105(3) 2_575 .
Ag4 Ag1 C1 C2 36(3) . .
Ag5 Ag1 C1 C2 -45(3) 2_675 .
Ag2 Ag1 C1 C2 -158(3) . .
C46 Ag1 C1 Ag6 7.9(10) . 2_575
Ag3 Ag1 C1 Ag6 21.3(2) . 2_575
Ag4 Ag1 C1 Ag6 -68.1(2) . 2_575
Ag5 Ag1 C1 Ag6 -149.5(3) 2_675 2_575
Ag2 Ag1 C1 Ag6 97.4(2) . 2_575
C46 Ag1 C1 Ag2 -89.5(10) . .
Ag3 Ag1 C1 Ag2 -76.1(2) . .
Ag6 Ag1 C1 Ag2 -97.4(2) 2_575 .
Ag4 Ag1 C1 Ag2 -165.50(7) . .
Ag5 Ag1 C1 Ag2 113.1(3) 2_675 .
C16 Ag2 C1 C2 30.4(7) 1_545 .
Ag5 Ag2 C1 C2 124.2(5) 1_545 .
Ag1 Ag2 C1 C2 175.6(6) . .
C16 Ag2 C1 Ag1 -145.3(3) 1_545 .
C2 Ag2 C1 Ag1 -175.6(6) . .
Ag5 Ag2 C1 Ag1 -51.4(5) 1_545 .
C16 Ag2 C1 Ag6 127.1(4) 1_545 2_575
C2 Ag2 C1 Ag6 96.8(5) . 2_575
Ag5 Ag2 C1 Ag6 -139.0(2) 1_545 2_575
Ag1 Ag2 C1 Ag6 -87.6(2) . 2_575
Ag1 C1 C2 Ag2 158(3) . .
Ag6 C1 C2 Ag2 -98.2(3) 2_575 .
Ag1 C1 C2 Ag6 -104(3) . 2_575
Ag2 C1 C2 Ag6 98.2(3) . 2_575
C16 Ag2 C2 C1 -160.6(5) 1_545 .
Ag5 Ag2 C2 C1 -119.6(5) 1_545 .
Ag1 Ag2 C2 C1 -3.0(4) . .
C16 Ag2 C2 C3 14.3(6) 1_545 .
C1 Ag2 C2 C3 174.9(8) . .
Ag5 Ag2 C2 C3 55.3(7) 1_545 .
Ag1 Ag2 C2 C3 171.9(6) . .
C16 Ag2 C2 Ag6 141.9(2) 1_545 2_575
C1 Ag2 C2 Ag6 -57.5(4) . 2_575
Ag5 Ag2 C2 Ag6 -177.1(2) 1_545 2_575
Ag1 Ag2 C2 Ag6 -60.51(10) . 2_575
C4 O1 C3 C2 173.7(6) . .
Ag2 C2 C3 O1 54.8(7) . .
Ag6 C2 C3 O1 -50.1(8) 2_575 .
C3 O1 C4 C6 -4.8(10) . .
C3 O1 C4 C5 176.8(6) . .
O1 C4 C5 C9 178.6(6) . .
C6 C4 C5 C9 0.1(10) . .
O1 C4 C6 C7 -178.3(7) . .
C5 C4 C6 C7 0.0(11) . .
C4 C6 C7 C8 1.0(12) . .
C6 C7 C8 C9 -2.0(11) . .
C6 C7 C8 C10 176.1(7) . .
C4 C5 C9 C8 -1.2(11) . .
C7 C8 C9 C5 2.1(10) . .
C10 C8 C9 C5 -176.0(6) . .
C7 C8 C10 C15 -26.2(10) . .
C9 C8 C10 C15 151.8(7) . .
C7 C8 C10 C11 155.4(7) . .
C9 C8 C10 C11 -26.6(10) . .
C15 C10 C11 C12 0.2(11) . .
C8 C10 C11 C12 178.6(7) . .
C10 C11 C12 C13 -0.4(12) . .
C11 C12 C13 C14 0.6(12) . .
C12 C13 C14 C15 -0.6(12) . .
C13 C14 C15 C10 0.5(12) . .
C11 C10 C15 C14 -0.3(11) . .
C8 C10 C15 C14 -178.7(7) . .
C31 Ag5 C16 C17 -99(2) . .
Ag6 Ag5 C16 C17 -104(2) . .
Ag3 Ag5 C16 C17 -76(2) 2_575 .
Ag2 Ag5 C16 C17 -178(3) 1_565 .
Ag4 Ag5 C16 C17 -9(3) . .
Ag1 Ag5 C16 C17 74(2) 2_675 .
C31 Ag5 C16 Ag2 79.0(8) . 1_565
Ag6 Ag5 C16 Ag2 73.6(2) . 1_565
Ag3 Ag5 C16 Ag2 101.8(3) 2_575 1_565
Ag4 Ag5 C16 Ag2 168.60(7) . 1_565
Ag1 Ag5 C16 Ag2 -107.9(2) 2_675 1_565
C31 Ag5 C16 Ag3 -22.8(9) . 2_575
Ag6 Ag5 C16 Ag3 -28.2(2) . 2_575
Ag2 Ag5 C16 Ag3 -101.8(3) 1_565 2_575
Ag4 Ag5 C16 Ag3 66.8(3) . 2_575
Ag1 Ag5 C16 Ag3 150.3(3) 2_675 2_575
Ag5 C16 C17 Ag3 76(2) . 2_575
Ag2 C16 C17 Ag3 -101.7(3) 1_565 2_575
C19 O2 C18 C17 174.0(6) . .
Ag3 C17 C18 O2 -47.3(7) 2_575 .
C18 O2 C19 C24 -0.1(10) . .
C18 O2 C19 C20 -179.5(6) . .
C24 C19 C20 C21 -1.2(11) . .
O2 C19 C20 C21 178.2(7) . .
C19 C20 C21 C22 0.1(12) . .
C20 C21 C22 C23 0.9(11) . .
C20 C21 C22 C25 -179.7(6) . .
C21 C22 C23 C24 -0.8(10) . .
C25 C22 C23 C24 179.8(7) . .
C22 C23 C24 C19 -0.2(11) . .
O2 C19 C24 C23 -178.1(7) . .
C20 C19 C24 C23 1.3(11) . .
C21 C22 C25 C30 -162.1(7) . .
C23 C22 C25 C30 17.3(10) . .
C21 C22 C25 C26 19.2(10) . .
C23 C22 C25 C26 -161.4(7) . .
C30 C25 C26 C27 0.2(10) . .
C22 C25 C26 C27 179.0(7) . .
C25 C26 C27 C28 -0.1(12) . .
C26 C27 C28 C29 -0.2(12) . .
C27 C28 C29 C30 0.3(12) . .
C28 C29 C30 C25 -0.1(12) . .
C26 C25 C30 C29 -0.1(10) . .
C22 C25 C30 C29 -178.9(7) . .
C16 Ag5 C31 C32 -85(3) . .
Ag6 Ag5 C31 C32 -79(2) . .
Ag3 Ag5 C31 C32 -104(2) 2_575 .
Ag2 Ag5 C31 C32 -21(3) 1_565 .
Ag4 Ag5 C31 C32 166(3) . .
Ag1 Ag5 C31 C32 104(2) 2_675 .
C16 Ag5 C31 Ag6 -6.7(9) . .
Ag3 Ag5 C31 Ag6 -25.1(3) 2_575 .
Ag2 Ag5 C31 Ag6 57.4(3) 1_565 .
Ag4 Ag5 C31 Ag6 -115.9(3) . .
Ag1 Ag5 C31 Ag6 -177.69(6) 2_675 .
C16 Ag5 C31 Ag4 109.2(8) . .
Ag6 Ag5 C31 Ag4 115.9(3) . .
Ag3 Ag5 C31 Ag4 90.8(2) 2_575 .
Ag2 Ag5 C31 Ag4 173.35(6) 1_565 .
Ag1 Ag5 C31 Ag4 -61.8(3) 2_675 .
C1 Ag6 C31 C32 23.4(12) 2_575 .
C2 Ag6 C31 C32 15.5(7) 2_575 .
Ag1 Ag6 C31 C32 -157.2(4) 2_575 .
Ag5 Ag6 C31 C32 166.2(6) . .
C1 Ag6 C31 Ag5 -142.8(8) 2_575 .
C32 Ag6 C31 Ag5 -166.2(6) . .
C2 Ag6 C31 Ag5 -150.7(2) 2_575 .
Ag1 Ag6 C31 Ag5 36.6(5) 2_575 .
C1 Ag6 C31 Ag4 123.8(8) 2_575 .
C32 Ag6 C31 Ag4 100.4(6) . .
C2 Ag6 C31 Ag4 115.9(3) 2_575 .
Ag1 Ag6 C31 Ag4 -56.8(5) 2_575 .
Ag5 Ag6 C31 Ag4 -93.4(3) . .
C46 Ag4 C31 C32 29.8(7) . .
O8' Ag4 C31 C32 -122.1(7) . .
O8 Ag4 C31 C32 -146.8(5) . .
Ag1 Ag4 C31 C32 126.7(5) . .
Ag5 Ag4 C31 C32 -176.5(7) . .
C46 Ag4 C31 Ag5 -153.7(3) . .
O8' Ag4 C31 Ag5 54.4(6) . .
O8 Ag4 C31 Ag5 29.7(4) . .
Ag1 Ag4 C31 Ag5 -56.8(6) . .
C46 Ag4 C31 Ag6 -65.4(6) . .
O8' Ag4 C31 Ag6 142.7(6) . .
O8 Ag4 C31 Ag6 118.0(4) . .
Ag1 Ag4 C31 Ag6 31.5(7) . .
Ag5 Ag4 C31 Ag6 88.3(4) . .
Ag5 C31 C32 Ag6 78(2) . .
Ag4 C31 C32 Ag6 -116.5(3) . .
C1 Ag6 C32 C31 -171.0(5) 2_575 .
C2 Ag6 C32 C31 -169.0(5) 2_575 .
Ag1 Ag6 C32 C31 93.6(9) 2_575 .
Ag5 Ag6 C32 C31 -10.2(5) . .
C1 Ag6 C32 C33 2.6(8) 2_575 .
C31 Ag6 C32 C33 173.6(9) . .
C2 Ag6 C32 C33 4.6(7) 2_575 .
Ag1 Ag6 C32 C33 -92.8(10) 2_575 .
Ag5 Ag6 C32 C33 163.4(6) . .
C35 O3 C33 C32 169.8(6) . .
Ag6 C32 C33 O3 161.4(5) . .
C33 O3 C35 C36 2.9(11) . .
C33 O3 C35 C34 -176.4(7) . .
C39 C34 C35 C36 -1.0(11) . .
C39 C34 C35 O3 178.4(6) . .
O3 C35 C36 C37 -177.8(7) . .
C34 C35 C36 C37 1.5(11) . .
C35 C36 C37 C38 -0.4(12) . .
C36 C37 C38 C39 -1.2(11) . .
C36 C37 C38 C40 179.7(7) . .
C35 C34 C39 C38 -0.7(11) . .
C37 C38 C39 C34 1.8(10) . .
C40 C38 C39 C34 -179.1(6) . .
C37 C38 C40 C45 154.0(7) . .
C39 C38 C40 C45 -25.0(10) . .
C37 C38 C40 C41 -26.0(10) . .
C39 C38 C40 C41 154.9(7) . .
C45 C40 C41 C42 -0.2(11) . .
C38 C40 C41 C42 179.9(7) . .
C40 C41 C42 C43 1.3(12) . .
C41 C42 C43 C44 -1.4(13) . .
C42 C43 C44 C45 0.5(13) . .
C41 C40 C45 C44 -0.8(11) . .
C38 C40 C45 C44 179.2(7) . .
C43 C44 C45 C40 0.6(13) . .
C1 Ag1 C46 C47 125.6(16) . .
Ag3 Ag1 C46 C47 109.3(17) . .
Ag6 Ag1 C46 C47 132.2(16) 2_575 .
Ag4 Ag1 C46 C47 -144.5(18) . .
Ag5 Ag1 C46 C47 -82.1(17) 2_675 .
Ag2 Ag1 C46 C47 51.9(17) . .
C1 Ag1 C46 Ag3 16.2(11) . .
Ag6 Ag1 C46 Ag3 22.8(3) 2_575 .
Ag4 Ag1 C46 Ag3 106.2(3) . .
Ag5 Ag1 C46 Ag3 168.57(5) 2_675 .
Ag2 Ag1 C46 Ag3 -57.4(3) . .
C1 Ag1 C46 Ag4 -89.9(9) . .
Ag3 Ag1 C46 Ag4 -106.2(3) . .
Ag6 Ag1 C46 Ag4 -83.34(19) 2_575 .
Ag5 Ag1 C46 Ag4 62.4(3) 2_675 .
Ag2 Ag1 C46 Ag4 -163.55(7) . .
C16 Ag3 C46 C47 -42.3(11) 2_575 .
C17 Ag3 C46 C47 -17.8(7) 2_575 .
Ag1 Ag3 C46 C47 -160.0(7) . .
Ag5 Ag3 C46 C47 169.0(4) 2_575 .
C16 Ag3 C46 Ag1 117.7(8) 2_575 .
C17 Ag3 C46 Ag1 142.2(3) 2_575 .
C47 Ag3 C46 Ag1 160.0(7) . .
Ag5 Ag3 C46 Ag1 -31.0(5) 2_575 .
C16 Ag3 C46 Ag4 -154.2(7) 2_575 .
C17 Ag3 C46 Ag4 -129.7(3) 2_575 .
C47 Ag3 C46 Ag4 -111.9(6) . .
Ag1 Ag3 C46 Ag4 88.1(3) . .
Ag5 Ag3 C46 Ag4 57.1(5) 2_575 .
C31 Ag4 C46 C47 -43.1(8) . .
O8' Ag4 C46 C47 110.2(7) . .
O8 Ag4 C46 C47 133.4(6) . .
Ag1 Ag4 C46 C47 167.4(7) . .
Ag5 Ag4 C46 C47 -136.5(5) . .
C31 Ag4 C46 Ag1 149.5(3) . .
O8' Ag4 C46 Ag1 -57.2(5) . .
O8 Ag4 C46 Ag1 -34.0(4) . .
Ag5 Ag4 C46 Ag1 56.1(7) . .
C31 Ag4 C46 Ag3 62.5(5) . .
O8' Ag4 C46 Ag3 -144.3(5) . .
O8 Ag4 C46 Ag3 -121.0(3) . .
Ag1 Ag4 C46 Ag3 -87.1(3) . .
Ag5 Ag4 C46 Ag3 -31.0(7) . .
Ag1 C46 C47 Ag3 -107.3(17) . .
Ag4 C46 C47 Ag3 110.3(4) . .
C16 Ag3 C47 C46 163.3(5) 2_575 .
C17 Ag3 C47 C46 167.2(5) 2_575 .
Ag1 Ag3 C47 C46 14.8(5) . .
C46 Ag3 C47 C48 179.1(10) . .
C16 Ag3 C47 C48 -17.6(8) 2_575 .
C17 Ag3 C47 C48 -13.7(7) 2_575 .
Ag1 Ag3 C47 C48 -166.1(7) . .
C49 O4 C48 C47 175.4(6) . .
Ag3 C47 C48 O4 93.9(7) . .
C48 O4 C49 C54 -171.9(6) . .
C48 O4 C49 C50 8.4(10) . .
C54 C49 C50 C51 2.3(11) . .
O4 C49 C50 C51 -177.9(7) . .
C49 C50 C51 C52 -1.9(12) . .
C50 C51 C52 C53 0.4(11) . .
C50 C51 C52 C55 179.9(7) . .
C51 C52 C53 C54 0.7(10) . .
C55 C52 C53 C54 -178.8(6) . .
C50 C49 C54 C53 -1.3(11) . .
O4 C49 C54 C53 178.9(6) . .
C52 C53 C54 C49 -0.2(11) . .
C51 C52 C55 C56 19.7(10) . .
C53 C52 C55 C56 -160.8(6) . .
C51 C52 C55 C60 -157.8(7) . .
C53 C52 C55 C60 21.7(10) . .
C60 C55 C56 C57 -0.3(10) . .
C52 C55 C56 C57 -177.9(6) . .
C55 C56 C57 C58 0.1(12) . .
C56 C57 C58 C59 -0.5(12) . .
C57 C58 C59 C60 1.0(13) . .
C58 C59 C60 C55 -1.1(13) . .
C56 C55 C60 C59 0.8(11) . .
C52 C55 C60 C59 178.3(7) . .
O10 N2 O8 O8 136(6) . 2_675
O9 N2 O8 O8 -37(7) . 2_675
O10 N2 O8 Ag4 -9(2) . .
O9 N2 O8 Ag4 177.9(14) . .
C46 Ag4 O8 N2 -88.8(12) . .
C31 Ag4 O8 N2 89.0(12) . .
O8' Ag4 O8 N2 -14(2) . .
Ag1 Ag4 O8 N2 -112.4(12) . .
Ag5 Ag4 O8 N2 108.8(12) . .
C46 Ag4 O8 O8 101.2(12) . 2_675
C31 Ag4 O8 O8 -80.9(12) . 2_675
O8' Ag4 O8 O8 176(3) . 2_675
Ag1 Ag4 O8 O8 77.7(12) . 2_675
Ag5 Ag4 O8 O8 -61.2(12) . 2_675
O9' N2' O8' Ag4 170(3) . .
O10' N2' O8' Ag4 6(4) . .
C46 Ag4 O8' N2' -99(3) . .
C31 Ag4 O8' N2' 65(3) . .
O8 Ag4 O8' N2' 150(4) . .
Ag1 Ag4 O8' N2' -135(3) . .
Ag5 Ag4 O8' N2' 96(3) . .
